data_4302391
loop_
_publ_author_name
'Panda, Tarun K.'
'Trambitas, Alexandra G.'
'Bannenberg, Thomas'
'Hrib, Cristian G.'
'Randoll, S\"oren'
'Jones, Peter G.'
'Tamm, Matthias'

_publ_section_title
;
 Imidazolin-2-iminato Complexes of Rare Earth Metals with Very Short
 Metal--Nitrogen Bonds: Experimental and Theoretical Studies
;
_journal_coden_ASTM INOCAJ
_journal_issue 12
_journal_name_full 'Inorganic chemistry'
_journal_page_first 5462
_journal_page_last 5472
_journal_paper_doi 10.1021/ic900503q
_journal_volume 48
_journal_year 2009
_chemical_formula_sum 'C47 H68 N3 O3 Y'
_chemical_formula_weight 811.95
_space_group_IT_number 14
_symmetry_cell_setting monoclinic
_symmetry_space_group_name_Hall '-P 2yn'
_symmetry_space_group_name_H-M 'P 1 21/n 1'
_atom_sites_solution_hydrogens geom
_atom_sites_solution_primary direct
_atom_sites_solution_secondary difmap
_audit_creation_method SHELXL-97
_cell_angle_alpha 90.00
_cell_angle_beta 94.233(3)
_cell_angle_gamma 90.00
_cell_formula_units_Z 4
_cell_length_a 12.2941(11)
_cell_length_b 12.1767(12)
_cell_length_c 29.395(3)
_cell_measurement_reflns_used 7786
_cell_measurement_temperature 133(2)
_cell_measurement_theta_max 28
_cell_measurement_theta_min 2
_cell_volume 4388.5(7)
_computing_cell_refinement 'Bruker SAINT'
_computing_data_collection 'Bruker SMART'
_computing_data_reduction 'Bruker SAINT'
_computing_molecular_graphics 'Siemens XP'
_computing_publication_material SHELXL-97
_computing_structure_refinement 'SHELXL-97 (Sheldrick, 1997)'
_computing_structure_solution 'SHELXS-97 (Sheldrick, 1990)'
_diffrn_ambient_temperature 133(2)
_diffrn_detector_area_resol_mean 8.192
_diffrn_measured_fraction_theta_full 0.999
_diffrn_measured_fraction_theta_max 0.998
_diffrn_measurement_device_type 'Bruker SMART 1000 CCD'
_diffrn_measurement_method '\w- and \f-scans'
_diffrn_radiation_monochromator graphite
_diffrn_radiation_source 'fine-focus sealed tube'
_diffrn_radiation_type MoK\a
_diffrn_radiation_wavelength 0.71073
_diffrn_reflns_av_R_equivalents 0.0682
_diffrn_reflns_av_sigmaI/netI 0.0494
_diffrn_reflns_limit_h_max 16
_diffrn_reflns_limit_h_min -16
_diffrn_reflns_limit_k_max 16
_diffrn_reflns_limit_k_min -16
_diffrn_reflns_limit_l_max 39
_diffrn_reflns_limit_l_min -39
_diffrn_reflns_number 81097
_diffrn_reflns_theta_full 28.00
_diffrn_reflns_theta_max 28.29
_diffrn_reflns_theta_min 1.39
_diffrn_standards_decay_% 0
_exptl_absorpt_coefficient_mu 1.371
_exptl_absorpt_correction_T_max 0.7002
_exptl_absorpt_correction_T_min 0.5767
_exptl_absorpt_correction_type multi-scan
_exptl_absorpt_process_details SADABS
_exptl_crystal_colour yellow
_exptl_crystal_density_diffrn 1.229
_exptl_crystal_density_method 'not measured'
_exptl_crystal_description tablet
_exptl_crystal_F_000 1736
_exptl_crystal_size_max 0.46
_exptl_crystal_size_mid 0.35
_exptl_crystal_size_min 0.28
_refine_diff_density_max 0.813
_refine_diff_density_min -0.608
_refine_diff_density_rms 0.081
_refine_ls_extinction_method none
_refine_ls_goodness_of_fit_ref 1.053
_refine_ls_hydrogen_treatment 'methyls rigid and others riding'
_refine_ls_matrix_type full
_refine_ls_number_parameters 495
_refine_ls_number_reflns 10883
_refine_ls_number_restraints 44
_refine_ls_restrained_S_all 1.055
_refine_ls_R_factor_all 0.0823
_refine_ls_R_factor_gt 0.0457
_refine_ls_shift/su_max 0.045
_refine_ls_shift/su_mean 0.002
_refine_ls_structure_factor_coef Fsqd
_refine_ls_weighting_details 'calc w=1/[\s^2^(Fo^2^)+(0.0610P)^2^+4.1882P] where P=(Fo^2^+2Fc^2^)/3'
_refine_ls_weighting_scheme calc
_refine_ls_wR_factor_gt 0.1117
_refine_ls_wR_factor_ref 0.1307
_reflns_number_gt 7686
_reflns_number_total 10883
_reflns_threshold_expression >2sigma(I)
_cod_duplicate_entry 4338638
_cod_data_source_file ic900503q_si_002_3.cif
_cod_data_source_block tarun74
_cod_original_sg_symbol_H-M 'P 21/n'
_cod_database_code 4302391

loop_
_symmetry_equiv_pos_as_xyz
'x, y, z'
'-x+1/2, y+1/2, -z+1/2'
'-x, -y, -z'
'x-1/2, -y-1/2, z-1/2'

loop_
_atom_site_label
_atom_site_type_symbol
_atom_site_fract_x
_atom_site_fract_y
_atom_site_fract_z
_atom_site_U_iso_or_equiv
_atom_site_adp_type
_atom_site_occupancy
_atom_site_symmetry_multiplicity
_atom_site_calc_flag
_atom_site_refinement_flags
_atom_site_disorder_assembly
_atom_site_disorder_group
Y Y 0.540538(19) 0.21355(2) 0.712706(8) 0.01879(8) Uani 1 1 d . . .
N1 N 0.43908(17) 0.22220(18) 0.64950(7) 0.0188(4) Uani 1 1 d . . .
N2 N 0.42467(17) 0.33291(18) 0.58108(7) 0.0204(5) Uani 1 1 d . . .
N3 N 0.33332(17) 0.17719(18) 0.57904(7) 0.0187(4) Uani 1 1 d . . .
O1 O 0.66514(14) 0.10183(17) 0.67174(6) 0.0245(4) Uani 1 1 d . . .
O2 O 0.47234(15) 0.03019(16) 0.72186(6) 0.0260(4) Uani 1 1 d . . .
C1 C 0.40351(19) 0.2418(2) 0.60923(9) 0.0171(5) Uani 1 1 d . . .
C2 C 0.3758(2) 0.3196(2) 0.53701(9) 0.0261(6) Uani 1 1 d . . .
H2 H 0.3816 0.3686 0.5122 0.031 Uiso 1 1 calc R . .
C3 C 0.3196(2) 0.2258(2) 0.53597(9) 0.0246(6) Uani 1 1 d . . .
H3 H 0.2774 0.1970 0.5103 0.029 Uiso 1 1 calc R . .
C4 C 0.4843(2) 0.4291(2) 0.59629(9) 0.0238(6) Uani 1 1 d . . .
C5 C 0.4310(3) 0.5119(2) 0.61938(10) 0.0302(6) Uani 1 1 d . . .
C6 C 0.4900(3) 0.6071(3) 0.63096(11) 0.0406(8) Uani 1 1 d . . .
H6 H 0.4557 0.6648 0.6463 0.049 Uiso 1 1 calc R . .
C7 C 0.5971(3) 0.6191(3) 0.62064(13) 0.0456(9) Uani 1 1 d . . .
H7 H 0.6354 0.6850 0.6286 0.055 Uiso 1 1 calc R . .
C8 C 0.6487(3) 0.5361(3) 0.59888(12) 0.0392(8) Uani 1 1 d . . .
H8 H 0.7227 0.5447 0.5923 0.047 Uiso 1 1 calc R . .
C9 C 0.5932(2) 0.4389(2) 0.58623(10) 0.0285(6) Uani 1 1 d . . .
C10 C 0.6527(2) 0.3482(2) 0.56281(11) 0.0291(6) Uani 1 1 d . . .
H10 H 0.6019 0.2842 0.5589 0.035 Uiso 1 1 calc R . .
C11 C 0.7532(3) 0.3102(3) 0.59191(13) 0.0421(8) Uani 1 1 d . . .
H11A H 0.8062 0.3703 0.5951 0.051 Uiso 1 1 calc R . .
H11B H 0.7859 0.2473 0.5773 0.051 Uiso 1 1 calc R . .
H11C H 0.7321 0.2886 0.6221 0.051 Uiso 1 1 calc R . .
C12 C 0.6822(3) 0.3834(3) 0.51552(12) 0.0417(8) Uani 1 1 d . . .
H12A H 0.6157 0.4039 0.4970 0.050 Uiso 1 1 calc R . .
H12B H 0.7181 0.3224 0.5009 0.050 Uiso 1 1 calc R . .
H12C H 0.7317 0.4465 0.5183 0.050 Uiso 1 1 calc R . .
C13 C 0.3144(3) 0.4969(3) 0.63205(11) 0.0372(7) Uani 1 1 d . . .
H13 H 0.3066 0.4192 0.6423 0.045 Uiso 1 1 calc R . .
C14 C 0.2332(3) 0.5150(4) 0.59260(13) 0.0517(10) Uani 1 1 d . . .
H14A H 0.2349 0.5921 0.5832 0.062 Uiso 1 1 calc R . .
H14B H 0.1601 0.4966 0.6015 0.062 Uiso 1 1 calc R . .
H14C H 0.2511 0.4680 0.5671 0.062 Uiso 1 1 calc R . .
C15 C 0.2855(3) 0.5720(3) 0.67169(13) 0.0538(10) Uani 1 1 d . . .
H15A H 0.2806 0.6482 0.6611 0.065 Uiso 1 1 calc R . .
H15B H 0.3423 0.5660 0.6968 0.065 Uiso 1 1 calc R . .
H15C H 0.2153 0.5493 0.6824 0.065 Uiso 1 1 calc R . .
C16 C 0.2699(2) 0.0868(2) 0.59296(8) 0.0223(6) Uani 1 1 d . . .
C17 C 0.2922(2) -0.0189(2) 0.57767(9) 0.0257(6) Uani 1 1 d . . .
C18 C 0.2264(3) -0.1046(3) 0.59084(10) 0.0392(8) Uani 1 1 d . . .
H18 H 0.2387 -0.1770 0.5802 0.047 Uiso 1 1 calc R . .
C19 C 0.1429(3) -0.0857(4) 0.61928(11) 0.0507(11) Uani 1 1 d . . .
H19 H 0.0998 -0.1452 0.6286 0.061 Uiso 1 1 calc R . .
C20 C 0.1227(3) 0.0192(4) 0.63390(11) 0.0455(10) Uani 1 1 d . . .
H20 H 0.0659 0.0310 0.6536 0.055 Uiso 1 1 calc R . .
C21 C 0.1830(2) 0.1078(3) 0.62062(9) 0.0326(7) Uani 1 1 d . . .
C22 C 0.1545(2) 0.2227(3) 0.63537(11) 0.0410(8) Uani 1 1 d . . .
H22 H 0.2013 0.2742 0.6189 0.049 Uiso 1 1 calc R . .
C23 C 0.1805(3) 0.2427(4) 0.68602(13) 0.0564(11) Uani 1 1 d . . .
H23A H 0.1372 0.1928 0.7036 0.068 Uiso 1 1 calc R . .
H23B H 0.1629 0.3189 0.6934 0.068 Uiso 1 1 calc R . .
H23C H 0.2583 0.2294 0.6938 0.068 Uiso 1 1 calc R . .
C24 C 0.0360(3) 0.2537(4) 0.62146(15) 0.0608(11) Uani 1 1 d . . .
H24A H 0.0197 0.2378 0.5890 0.073 Uiso 1 1 calc R . .
H24B H 0.0253 0.3322 0.6270 0.073 Uiso 1 1 calc R . .
H24C H -0.0129 0.2110 0.6395 0.073 Uiso 1 1 calc R . .
C25 C 0.3817(3) -0.0411(2) 0.54587(10) 0.0287(6) Uani 1 1 d . . .
H25 H 0.4303 0.0248 0.5463 0.034 Uiso 1 1 calc R . .
C26 C 0.4519(3) -0.1407(3) 0.56089(12) 0.0411(8) Uani 1 1 d . . .
H26A H 0.4788 -0.1319 0.5929 0.049 Uiso 1 1 calc R . .
H26B H 0.5139 -0.1461 0.5419 0.049 Uiso 1 1 calc R . .
H26C H 0.4078 -0.2076 0.5575 0.049 Uiso 1 1 calc R . .
C27 C 0.3329(3) -0.0574(3) 0.49706(10) 0.0417(8) Uani 1 1 d . . .
H27A H 0.2842 -0.1212 0.4959 0.050 Uiso 1 1 calc R . .
H27B H 0.3917 -0.0698 0.4769 0.050 Uiso 1 1 calc R . .
H27C H 0.2916 0.0082 0.4871 0.050 Uiso 1 1 calc R . .
C28 C 0.7805(2) 0.0759(3) 0.68170(10) 0.0278(6) Uani 1 1 d . . .
H28A H 0.7927 0.0435 0.7125 0.033 Uiso 1 1 calc R . .
H28B H 0.8254 0.1431 0.6803 0.033 Uiso 1 1 calc R . .
C29 C 0.8102(2) -0.0051(3) 0.64605(11) 0.0329(7) Uani 1 1 d . . .
H29A H 0.8624 -0.0606 0.6591 0.040 Uiso 1 1 calc R . .
H29B H 0.8424 0.0325 0.6203 0.040 Uiso 1 1 calc R . .
C30 C 0.7012(2) -0.0573(3) 0.63078(11) 0.0316(7) Uani 1 1 d . . .
H30A H 0.7016 -0.0875 0.5995 0.038 Uiso 1 1 calc R . .
H30B H 0.6819 -0.1163 0.6519 0.038 Uiso 1 1 calc R . .
C31 C 0.6239(2) 0.0391(2) 0.63238(10) 0.0288(6) Uani 1 1 d . . .
H31A H 0.6244 0.0836 0.6042 0.035 Uiso 1 1 calc R . .
H31B H 0.5485 0.0137 0.6360 0.035 Uiso 1 1 calc R . .
C32 C 0.3642(2) -0.0097(3) 0.70916(11) 0.0314(7) Uani 1 1 d . . .
H32A H 0.3348 0.0245 0.6803 0.038 Uiso 1 1 calc R . .
H32B H 0.3145 0.0069 0.7332 0.038 Uiso 1 1 calc R . .
C33 C 0.3762(3) -0.1338(3) 0.70336(12) 0.0394(8) Uani 1 1 d . . .
H33A H 0.3225 -0.1736 0.7207 0.047 Uiso 1 1 calc R . .
H33B H 0.3651 -0.1546 0.6708 0.047 Uiso 1 1 calc R . .
C34 C 0.4921(3) -0.1603(3) 0.72203(12) 0.0384(8) Uani 1 1 d . . .
H34A H 0.4930 -0.2236 0.7432 0.046 Uiso 1 1 calc R . .
H34B H 0.5391 -0.1771 0.6970 0.046 Uiso 1 1 calc R . .
C35 C 0.5294(2) -0.0565(3) 0.74685(12) 0.0354(7) Uani 1 1 d . . .
H35A H 0.5098 -0.0581 0.7789 0.042 Uiso 1 1 calc R . .
H35B H 0.6093 -0.0472 0.7465 0.042 Uiso 1 1 calc R . .
C36 C 0.5369(3) 0.4213(3) 0.73254(11) 0.0403(8) Uani 1 1 d . . .
H36 H 0.5122 0.4872 0.7179 0.048 Uiso 1 1 calc R . .
C37 C 0.4563(3) 0.3727(3) 0.75752(11) 0.0404(8) Uani 1 1 d . . .
H37 H 0.3896 0.4123 0.7549 0.048 Uiso 1 1 calc R . .
C38 C 0.4509(3) 0.2804(3) 0.78517(11) 0.0411(8) Uani 1 1 d . . .
H38 H 0.3796 0.2673 0.7943 0.049 Uiso 1 1 calc R . .
C39 C 0.5266(3) 0.2027(3) 0.80253(10) 0.0398(8) Uani 1 1 d . . .
H39 H 0.4960 0.1525 0.8228 0.048 Uiso 1 1 calc R . .
C40 C 0.6369(3) 0.1812(3) 0.79716(10) 0.0404(8) Uani 1 1 d . . .
H40 H 0.6639 0.1215 0.8155 0.048 Uiso 1 1 calc R . .
C41 C 0.7168(3) 0.2263(3) 0.77142(11) 0.0386(8) Uani 1 1 d . . .
H41 H 0.7849 0.1897 0.7762 0.046 Uiso 1 1 calc R . .
C42 C 0.7197(3) 0.3133(3) 0.74008(12) 0.0407(8) Uani 1 1 d . . .
H42 H 0.7874 0.3178 0.7265 0.049 Uiso 1 1 calc R . .
C43 C 0.6447(3) 0.3963(3) 0.72400(11) 0.0402(8) Uani 1 1 d . . .
H43 H 0.6742 0.4453 0.7029 0.048 Uiso 1 1 calc R . .
O3 O 0.1277(3) 0.1530(3) 0.45450(11) 0.0861(10) Uani 1 1 d DU . .
C44 C 0.1311(5) 0.2568(5) 0.4295(2) 0.0900(17) Uani 1 1 d DU . .
H44A H 0.2041 0.2906 0.4348 0.108 Uiso 1 1 calc R . .
H44B H 0.1170 0.2432 0.3964 0.108 Uiso 1 1 calc R . .
C45 C 0.0509(6) 0.3284(7) 0.4447(3) 0.131(3) Uani 1 1 d DU . .
H45A H 0.0822 0.4022 0.4512 0.157 Uiso 1 1 calc R . .
H45B H -0.0108 0.3355 0.4213 0.157 Uiso 1 1 calc R . .
C46 C 0.0159(7) 0.2815(8) 0.4845(3) 0.140(3) Uani 1 1 d DU . .
H46A H -0.0639 0.2907 0.4854 0.169 Uiso 1 1 calc R . .
H46B H 0.0522 0.3178 0.5117 0.169 Uiso 1 1 calc R . .
C47 C 0.0438(4) 0.1657(7) 0.4843(2) 0.119(2) Uani 1 1 d DU . .
H47A H 0.0690 0.1413 0.5155 0.143 Uiso 1 1 calc R . .
H47B H -0.0206 0.1214 0.4737 0.143 Uiso 1 1 calc R . .

loop_
_atom_site_aniso_label
_atom_site_aniso_U_11
_atom_site_aniso_U_22
_atom_site_aniso_U_33
_atom_site_aniso_U_23
_atom_site_aniso_U_13
_atom_site_aniso_U_12
Y 0.01797(12) 0.02004(13) 0.01787(12) -0.00338(11) -0.00204(8) -0.00073(10)
N1 0.0180(10) 0.0186(11) 0.0197(10) -0.0015(9) -0.0002(8) -0.0004(8)
N2 0.0219(11) 0.0179(11) 0.0211(11) 0.0007(9) 0.0003(9) 0.0011(9)
N3 0.0181(10) 0.0204(11) 0.0173(10) -0.0005(9) -0.0012(8) -0.0021(8)
O1 0.0175(9) 0.0313(11) 0.0244(9) -0.0043(8) -0.0003(7) 0.0027(8)
O2 0.0218(9) 0.0251(11) 0.0303(10) 0.0054(8) -0.0025(8) -0.0015(8)
C1 0.0124(11) 0.0159(12) 0.0233(12) -0.0030(10) 0.0032(9) 0.0023(9)
C2 0.0322(15) 0.0233(14) 0.0223(13) 0.0028(11) -0.0025(11) 0.0031(11)
C3 0.0258(14) 0.0283(16) 0.0188(12) -0.0006(11) -0.0043(10) 0.0029(11)
C4 0.0317(15) 0.0138(13) 0.0252(13) 0.0006(10) -0.0018(11) 0.0006(10)
C5 0.0405(17) 0.0185(14) 0.0315(15) 0.0020(12) 0.0028(13) 0.0050(12)
C6 0.065(2) 0.0161(15) 0.0411(18) -0.0049(13) 0.0038(16) 0.0037(14)
C7 0.060(2) 0.0188(16) 0.056(2) -0.0053(15) -0.0056(18) -0.0102(15)
C8 0.0381(18) 0.0229(16) 0.056(2) -0.0005(14) -0.0020(15) -0.0063(13)
C9 0.0307(15) 0.0149(14) 0.0391(16) 0.0004(12) -0.0024(12) -0.0008(11)
C10 0.0237(14) 0.0164(14) 0.0475(18) 0.0013(12) 0.0040(12) -0.0018(11)
C11 0.0336(17) 0.037(2) 0.055(2) 0.0030(16) -0.0027(15) 0.0050(14)
C12 0.050(2) 0.0288(18) 0.047(2) 0.0004(15) 0.0066(16) -0.0008(15)
C13 0.0455(19) 0.0239(16) 0.0440(18) 0.0037(14) 0.0161(15) 0.0104(14)
C14 0.043(2) 0.064(3) 0.049(2) 0.0027(19) 0.0081(17) 0.0058(18)
C15 0.056(2) 0.049(2) 0.058(2) -0.0064(19) 0.0123(19) 0.0154(19)
C16 0.0182(12) 0.0325(16) 0.0159(12) -0.0001(11) -0.0013(9) -0.0078(11)
C17 0.0298(15) 0.0281(15) 0.0187(12) 0.0014(11) -0.0018(11) -0.0119(12)
C18 0.050(2) 0.0384(19) 0.0279(15) 0.0043(14) -0.0034(14) -0.0253(16)
C19 0.049(2) 0.072(3) 0.0308(17) 0.0117(18) -0.0005(15) -0.041(2)
C20 0.0269(16) 0.083(3) 0.0273(16) -0.0016(17) 0.0037(13) -0.0237(17)
C21 0.0164(13) 0.059(2) 0.0224(13) -0.0039(14) 0.0011(10) -0.0087(13)
C22 0.0171(14) 0.068(3) 0.0386(17) -0.0138(17) 0.0063(12) 0.0024(15)
C23 0.048(2) 0.073(3) 0.049(2) -0.018(2) 0.0025(17) 0.018(2)
C24 0.035(2) 0.084(3) 0.063(3) 0.003(2) -0.0014(18) 0.006(2)
C25 0.0404(17) 0.0169(14) 0.0295(15) -0.0024(11) 0.0076(12) -0.0042(12)
C26 0.049(2) 0.0247(17) 0.049(2) -0.0052(15) -0.0024(16) 0.0010(14)
C27 0.066(2) 0.0345(19) 0.0258(15) -0.0028(14) 0.0104(15) 0.0031(16)
C28 0.0165(13) 0.0340(17) 0.0324(15) 0.0009(13) -0.0014(11) 0.0025(11)
C29 0.0238(14) 0.0353(17) 0.0406(17) -0.0005(14) 0.0085(12) 0.0027(12)
C30 0.0291(15) 0.0293(16) 0.0374(16) -0.0062(13) 0.0086(12) 0.0007(12)
C31 0.0268(14) 0.0323(16) 0.0268(14) -0.0110(12) -0.0011(11) 0.0033(12)
C32 0.0197(14) 0.0329(17) 0.0417(17) 0.0024(14) 0.0027(12) -0.0043(12)
C33 0.0453(19) 0.0310(18) 0.0402(18) 0.0053(14) -0.0084(15) -0.0077(14)
C34 0.0340(17) 0.0285(17) 0.054(2) 0.0053(15) 0.0148(15) 0.0007(13)
C35 0.0282(15) 0.0268(16) 0.0496(19) 0.0135(14) -0.0075(13) -0.0001(12)
C36 0.054(2) 0.0264(17) 0.0374(17) -0.0124(14) -0.0151(15) 0.0036(15)
C37 0.0371(18) 0.044(2) 0.0392(18) -0.0228(16) -0.0035(14) 0.0138(15)
C38 0.0390(18) 0.055(2) 0.0307(16) -0.0186(17) 0.0096(13) 0.0005(16)
C39 0.051(2) 0.049(2) 0.0191(13) -0.0064(14) 0.0026(13) 0.0010(17)
C40 0.054(2) 0.0425(19) 0.0218(14) -0.0050(14) -0.0147(14) 0.0067(16)
C41 0.0300(16) 0.046(2) 0.0374(17) -0.0179(16) -0.0154(13) 0.0031(14)
C42 0.0287(16) 0.047(2) 0.0460(19) -0.0225(16) -0.0013(14) -0.0135(14)
C43 0.052(2) 0.0293(17) 0.0388(18) -0.0098(14) -0.0016(15) -0.0166(15)
O3 0.103(3) 0.094(3) 0.060(2) 0.0028(19) -0.0013(18) -0.004(2)
C44 0.092(4) 0.103(4) 0.076(3) 0.025(3) 0.007(3) 0.013(3)
C45 0.122(6) 0.140(6) 0.136(6) -0.004(5) 0.035(5) 0.054(5)
C46 0.109(6) 0.210(9) 0.105(5) 0.018(6) 0.022(4) 0.057(6)
C47 0.046(3) 0.224(7) 0.086(4) 0.018(5) -0.005(3) -0.021(4)

loop_
_atom_type_symbol
_atom_type_description
_atom_type_scat_dispersion_real
_atom_type_scat_dispersion_imag
_atom_type_scat_source
C C 0.0033 0.0016 'International Tables Vol C Tables 4.2.6.8 and 6.1.1.4'
H H 0.0000 0.0000 'International Tables Vol C Tables 4.2.6.8 and 6.1.1.4'
N N 0.0061 0.0033 'International Tables Vol C Tables 4.2.6.8 and 6.1.1.4'
O O 0.0106 0.0060 'International Tables Vol C Tables 4.2.6.8 and 6.1.1.4'
Y Y -2.7962 3.5667 'International Tables Vol C Tables 4.2.6.8 and 6.1.1.4'

loop_
_geom_angle_atom_site_label_1
_geom_angle_atom_site_label_2
_geom_angle_atom_site_label_3
_geom_angle
_geom_angle_site_symmetry_1
_geom_angle_site_symmetry_3
_geom_angle_publ_flag
N1 Y O2 87.57(7) . . ?
N1 Y O1 86.92(7) . . ?
O2 Y O1 76.93(7) . . ?
N1 Y C43 108.55(10) . . ?
O2 Y C43 163.87(9) . . ?
O1 Y C43 102.80(10) . . ?
N1 Y C42 131.85(10) . . ?
O2 Y C42 134.05(10) . . ?
O1 Y C42 82.18(9) . . ?
C43 Y C42 32.02(11) . . ?
N1 Y C36 97.30(9) . . ?
O2 Y C36 150.06(10) . . ?
O1 Y C36 132.65(10) . . ?
C43 Y C36 31.40(11) . . ?
C42 Y C36 60.13(11) . . ?
N1 Y C38 115.86(10) . . ?
O2 Y C38 91.53(10) . . ?
O1 Y C38 154.27(9) . . ?
C43 Y C38 81.99(11) . . ?
C42 Y C38 90.04(11) . . ?
C36 Y C38 59.72(12) . . ?
N1 Y C37 99.96(9) . . ?
O2 Y C37 118.65(10) . . ?
O1 Y C37 162.96(10) . . ?
C43 Y C37 60.26(12) . . ?
C42 Y C37 81.64(11) . . ?
C36 Y C37 31.41(12) . . ?
C38 Y C37 31.03(12) . . ?
N1 Y C39 141.19(10) . . ?
O2 Y C39 78.15(9) . . ?
O1 Y C39 123.53(9) . . ?
C43 Y C39 89.02(11) . . ?
C42 Y C39 80.26(11) . . ?
C36 Y C39 79.75(11) . . ?
C38 Y C39 30.75(11) . . ?
C37 Y C39 58.48(11) . . ?
N1 Y C41 160.14(10) . . ?
O2 Y C41 104.72(9) . . ?
O1 Y C41 80.91(8) . . ?
C43 Y C41 59.69(11) . . ?
C42 Y C41 30.93(11) . . ?
C36 Y C41 79.93(10) . . ?
C38 Y C41 79.93(11) . . ?
C37 Y C41 87.93(10) . . ?
C39 Y C41 58.07(11) . . ?
N1 Y C40 169.53(10) . . ?
O2 Y C40 83.97(9) . . ?
O1 Y C40 97.12(9) . . ?
C43 Y C40 80.05(11) . . ?
C42 Y C40 58.48(12) . . ?
C36 Y C40 87.08(10) . . ?
C38 Y C40 58.40(11) . . ?
C37 Y C40 78.87(11) . . ?
C39 Y C40 30.31(11) . . ?
C41 Y C40 30.10(11) . . ?
C1 N1 Y 163.51(19) . . ?
C2 N2 C1 111.4(2) . . ?
C2 N2 C4 124.0(2) . . ?
C1 N2 C4 124.6(2) . . ?
C3 N3 C16 123.7(2) . . ?
C3 N3 C1 110.9(2) . . ?
C16 N3 C1 124.4(2) . . ?
C31 O1 C28 108.9(2) . . ?
C31 O1 Y 119.67(15) . . ?
C28 O1 Y 131.22(15) . . ?
C35 O2 C32 106.9(2) . . ?
C35 O2 Y 125.24(16) . . ?
C32 O2 Y 127.40(17) . . ?
N1 C1 N2 129.3(2) . . ?
N1 C1 N3 129.3(2) . . ?
N2 C1 N3 101.4(2) . . ?
C3 C2 N2 107.9(2) . . ?
C2 C3 N3 108.3(2) . . ?
C9 C4 C5 122.0(3) . . ?
C9 C4 N2 118.6(2) . . ?
C5 C4 N2 119.4(3) . . ?
C6 C5 C4 117.5(3) . . ?
C6 C5 C13 121.5(3) . . ?
C4 C5 C13 121.0(3) . . ?
C7 C6 C5 121.5(3) . . ?
C8 C7 C6 120.2(3) . . ?
C7 C8 C9 120.8(3) . . ?
C4 C9 C8 118.1(3) . . ?
C4 C9 C10 122.4(2) . . ?
C8 C9 C10 119.5(3) . . ?
C9 C10 C11 111.4(3) . . ?
C9 C10 C12 111.4(2) . . ?
C11 C10 C12 111.1(3) . . ?
C14 C13 C5 112.5(3) . . ?
C14 C13 C15 108.8(3) . . ?
C5 C13 C15 112.8(3) . . ?
C17 C16 C21 121.8(3) . . ?
C17 C16 N3 119.6(2) . . ?
C21 C16 N3 118.6(3) . . ?
C18 C17 C16 118.0(3) . . ?
C18 C17 C25 119.9(3) . . ?
C16 C17 C25 122.0(2) . . ?
C19 C18 C17 120.8(3) . . ?
C20 C19 C18 120.0(3) . . ?
C19 C20 C21 121.5(3) . . ?
C20 C21 C16 117.8(3) . . ?
C20 C21 C22 120.0(3) . . ?
C16 C21 C22 122.2(3) . . ?
C21 C22 C23 113.1(3) . . ?
C21 C22 C24 112.8(3) . . ?
C23 C22 C24 110.5(3) . . ?
C17 C25 C27 110.4(3) . . ?
C17 C25 C26 112.4(3) . . ?
C27 C25 C26 109.9(3) . . ?
O1 C28 C29 106.5(2) . . ?
C28 C29 C30 103.0(2) . . ?
C31 C30 C29 102.0(2) . . ?
O1 C31 C30 104.5(2) . . ?
O2 C32 C33 105.5(2) . . ?
C34 C33 C32 105.3(3) . . ?
C35 C34 C33 103.8(3) . . ?
O2 C35 C34 104.3(2) . . ?
C43 C36 C37 135.6(3) . . ?
C43 C36 Y 73.51(19) . . ?
C37 C36 Y 74.42(19) . . ?
C38 C37 C36 135.3(3) . . ?
C38 C37 Y 74.47(18) . . ?
C36 C37 Y 74.17(18) . . ?
C37 C38 C39 134.6(3) . . ?
C37 C38 Y 74.51(18) . . ?
C39 C38 Y 77.07(18) . . ?
C38 C39 C40 135.2(3) . . ?
C38 C39 Y 72.18(17) . . ?
C40 C39 Y 76.34(18) . . ?
C41 C40 C39 135.5(3) . . ?
C41 C40 Y 73.90(17) . . ?
C39 C40 Y 73.35(17) . . ?
C40 C41 C42 134.8(3) . . ?
C40 C41 Y 76.00(17) . . ?
C42 C41 Y 71.32(17) . . ?
C41 C42 C43 134.8(3) . . ?
C41 C42 Y 77.75(18) . . ?
C43 C42 Y 73.44(17) . . ?
C36 C43 C42 133.8(3) . . ?
C36 C43 Y 75.09(19) . . ?
C42 C43 Y 74.53(18) . . ?
C47 O3 C44 105.5(5) . . ?
C45 C44 O3 109.1(5) . . ?
C46 C45 C44 106.1(6) . . ?
C45 C46 C47 107.9(6) . . ?
O3 C47 C46 106.9(6) . . ?

loop_
_geom_bond_atom_site_label_1
_geom_bond_atom_site_label_2
_geom_bond_distance
_geom_bond_site_symmetry_2
_geom_bond_publ_flag
Y N1 2.163(2) . ?
Y O2 2.407(2) . ?
Y O1 2.4329(18) . ?
Y C43 2.577(3) . ?
Y C42 2.591(3) . ?
Y C36 2.597(3) . ?
Y C38 2.600(3) . ?
Y C37 2.601(3) . ?
Y C39 2.662(3) . ?
Y C41 2.673(3) . ?
Y C40 2.700(3) . ?
N1 C1 1.255(3) . ?
N2 C2 1.397(3) . ?
N2 C1 1.419(3) . ?
N2 C4 1.435(3) . ?
N3 C3 1.397(3) . ?
N3 C16 1.426(3) . ?
N3 C1 1.428(3) . ?
O1 C31 1.447(3) . ?
O1 C28 1.461(3) . ?
O2 C35 1.439(3) . ?
O2 C32 1.439(3) . ?
C2 C3 1.334(4) . ?
C4 C9 1.397(4) . ?
C4 C5 1.404(4) . ?
C5 C6 1.396(4) . ?
C5 C13 1.518(4) . ?
C6 C7 1.381(5) . ?
C7 C8 1.376(5) . ?
C8 C9 1.403(4) . ?
C9 C10 1.517(4) . ?
C10 C11 1.522(4) . ?
C10 C12 1.524(5) . ?
C13 C14 1.490(5) . ?
C13 C15 1.543(5) . ?
C16 C17 1.397(4) . ?
C16 C21 1.412(4) . ?
C17 C18 1.393(4) . ?
C17 C25 1.520(4) . ?
C18 C19 1.390(5) . ?
C19 C20 1.376(6) . ?
C20 C21 1.382(5) . ?
C21 C22 1.514(5) . ?
C22 C23 1.520(5) . ?
C22 C24 1.531(5) . ?
C25 C27 1.527(4) . ?
C25 C26 1.534(4) . ?
C28 C29 1.503(4) . ?
C29 C30 1.521(4) . ?
C30 C31 1.512(4) . ?
C32 C33 1.528(4) . ?
C33 C34 1.523(5) . ?
C34 C35 1.513(5) . ?
C36 C43 1.400(5) . ?
C36 C37 1.407(5) . ?
C37 C38 1.391(5) . ?
C38 C39 1.396(5) . ?
C39 C40 1.402(5) . ?
C40 C41 1.395(5) . ?
C41 C42 1.406(5) . ?
C42 C43 1.426(5) . ?
O3 C47 1.412(6) . ?
O3 C44 1.463(6) . ?
C44 C45 1.413(8) . ?
C45 C46 1.397(10) . ?
C46 C47 1.451(10) . ?

loop_
_geom_hbond_atom_site_label_D
_geom_hbond_atom_site_label_H
_geom_hbond_atom_site_label_A
_geom_hbond_distance_DH
_geom_hbond_distance_HA
_geom_hbond_distance_DA
_geom_hbond_angle_DHA
_geom_hbond_site_symmetry_A
C3 H3 O3 0.95 2.43 3.354(4) 163.3 .

loop_
_geom_torsion_atom_site_label_1
_geom_torsion_atom_site_label_2
_geom_torsion_atom_site_label_3
_geom_torsion_atom_site_label_4
_geom_torsion
_geom_torsion_site_symmetry_1
_geom_torsion_site_symmetry_2
_geom_torsion_site_symmetry_3
_geom_torsion_site_symmetry_4
_geom_torsion_publ_flag
O2 Y N1 C1 -141.8(7) . . . . ?
O1 Y N1 C1 -64.8(7) . . . . ?
C43 Y N1 C1 37.7(7) . . . . ?
C42 Y N1 C1 11.8(7) . . . . ?
C36 Y N1 C1 67.8(7) . . . . ?
C38 Y N1 C1 127.6(7) . . . . ?
C37 Y N1 C1 99.5(7) . . . . ?
C39 Y N1 C1 150.5(6) . . . . ?
C41 Y N1 C1 -12.7(8) . . . . ?
C40 Y N1 C1 -177.9(6) . . . . ?
N1 Y O1 C31 -25.9(2) . . . . ?
O2 Y O1 C31 62.33(19) . . . . ?
C43 Y O1 C31 -134.2(2) . . . . ?
C42 Y O1 C31 -158.9(2) . . . . ?
C36 Y O1 C31 -123.0(2) . . . . ?
C38 Y O1 C31 127.6(3) . . . . ?
C37 Y O1 C31 -140.4(3) . . . . ?
C39 Y O1 C31 128.3(2) . . . . ?
C41 Y O1 C31 169.9(2) . . . . ?
C40 Y O1 C31 144.4(2) . . . . ?
N1 Y O1 C28 160.4(2) . . . . ?
O2 Y O1 C28 -111.4(2) . . . . ?
C43 Y O1 C28 52.1(2) . . . . ?
C42 Y O1 C28 27.4(2) . . . . ?
C36 Y O1 C28 63.3(3) . . . . ?
C38 Y O1 C28 -46.1(3) . . . . ?
C37 Y O1 C28 45.9(4) . . . . ?
C39 Y O1 C28 -45.4(3) . . . . ?
C41 Y O1 C28 -3.8(2) . . . . ?
C40 Y O1 C28 -29.3(2) . . . . ?
N1 Y O2 C35 153.1(2) . . . . ?
O1 Y O2 C35 65.6(2) . . . . ?
C43 Y O2 C35 -25.3(4) . . . . ?
C42 Y O2 C35 0.4(3) . . . . ?
C36 Y O2 C35 -106.5(3) . . . . ?
C38 Y O2 C35 -91.1(2) . . . . ?
C37 Y O2 C35 -106.9(2) . . . . ?
C39 Y O2 C35 -63.3(2) . . . . ?
C41 Y O2 C35 -11.1(2) . . . . ?
C40 Y O2 C35 -33.1(2) . . . . ?
N1 Y O2 C32 -35.8(2) . . . . ?
O1 Y O2 C32 -123.2(2) . . . . ?
C43 Y O2 C32 145.9(3) . . . . ?
C42 Y O2 C32 171.6(2) . . . . ?
C36 Y O2 C32 64.7(3) . . . . ?
C38 Y O2 C32 80.1(2) . . . . ?
C37 Y O2 C32 64.3(2) . . . . ?
C39 Y O2 C32 107.9(2) . . . . ?
C41 Y O2 C32 160.1(2) . . . . ?
C40 Y O2 C32 138.1(2) . . . . ?
Y N1 C1 N2 -31.6(8) . . . . ?
Y N1 C1 N3 146.5(5) . . . . ?
C2 N2 C1 N1 175.3(3) . . . . ?
C4 N2 C1 N1 -7.5(4) . . . . ?
C2 N2 C1 N3 -3.2(3) . . . . ?
C4 N2 C1 N3 174.0(2) . . . . ?
C3 N3 C1 N1 -175.9(3) . . . . ?
C16 N3 C1 N1 14.9(4) . . . . ?
C3 N3 C1 N2 2.6(3) . . . . ?
C16 N3 C1 N2 -166.6(2) . . . . ?
C1 N2 C2 C3 2.8(3) . . . . ?
C4 N2 C2 C3 -174.5(2) . . . . ?
N2 C2 C3 N3 -1.0(3) . . . . ?
C16 N3 C3 C2 168.2(2) . . . . ?
C1 N3 C3 C2 -1.1(3) . . . . ?
C2 N2 C4 C9 -82.1(3) . . . . ?
C1 N2 C4 C9 101.0(3) . . . . ?
C2 N2 C4 C5 95.8(3) . . . . ?
C1 N2 C4 C5 -81.1(3) . . . . ?
C9 C4 C5 C6 1.9(4) . . . . ?
N2 C4 C5 C6 -176.0(3) . . . . ?
C9 C4 C5 C13 -176.9(3) . . . . ?
N2 C4 C5 C13 5.3(4) . . . . ?
C4 C5 C6 C7 -0.7(5) . . . . ?
C13 C5 C6 C7 178.0(3) . . . . ?
C5 C6 C7 C8 -0.7(5) . . . . ?
C6 C7 C8 C9 1.0(5) . . . . ?
C5 C4 C9 C8 -1.6(4) . . . . ?
N2 C4 C9 C8 176.3(3) . . . . ?
C5 C4 C9 C10 177.8(3) . . . . ?
N2 C4 C9 C10 -4.4(4) . . . . ?
C7 C8 C9 C4 0.1(5) . . . . ?
C7 C8 C9 C10 -179.2(3) . . . . ?
C4 C9 C10 C11 -121.5(3) . . . . ?
C8 C9 C10 C11 57.9(4) . . . . ?
C4 C9 C10 C12 113.9(3) . . . . ?
C8 C9 C10 C12 -66.8(4) . . . . ?
C6 C5 C13 C14 102.8(4) . . . . ?
C4 C5 C13 C14 -78.5(4) . . . . ?
C6 C5 C13 C15 -20.8(4) . . . . ?
C4 C5 C13 C15 157.9(3) . . . . ?
C3 N3 C16 C17 77.0(3) . . . . ?
C1 N3 C16 C17 -115.1(3) . . . . ?
C3 N3 C16 C21 -100.6(3) . . . . ?
C1 N3 C16 C21 67.3(3) . . . . ?
C21 C16 C17 C18 -0.6(4) . . . . ?
N3 C16 C17 C18 -178.1(2) . . . . ?
C21 C16 C17 C25 176.7(2) . . . . ?
N3 C16 C17 C25 -0.8(4) . . . . ?
C16 C17 C18 C19 -1.6(4) . . . . ?
C25 C17 C18 C19 -178.9(3) . . . . ?
C17 C18 C19 C20 1.6(5) . . . . ?
C18 C19 C20 C21 0.6(5) . . . . ?
C19 C20 C21 C16 -2.7(5) . . . . ?
C19 C20 C21 C22 176.7(3) . . . . ?
C17 C16 C21 C20 2.7(4) . . . . ?
N3 C16 C21 C20 -179.8(2) . . . . ?
C17 C16 C21 C22 -176.8(3) . . . . ?
N3 C16 C21 C22 0.8(4) . . . . ?
C20 C21 C22 C23 70.3(4) . . . . ?
C16 C21 C22 C23 -110.3(3) . . . . ?
C20 C21 C22 C24 -56.0(4) . . . . ?
C16 C21 C22 C24 123.4(3) . . . . ?
C18 C17 C25 C27 75.3(3) . . . . ?
C16 C17 C25 C27 -102.0(3) . . . . ?
C18 C17 C25 C26 -47.9(4) . . . . ?
C16 C17 C25 C26 134.9(3) . . . . ?
C31 O1 C28 C29 1.0(3) . . . . ?
Y O1 C28 C29 175.16(18) . . . . ?
O1 C28 C29 C30 -23.9(3) . . . . ?
C28 C29 C30 C31 36.8(3) . . . . ?
C28 O1 C31 C30 22.7(3) . . . . ?
Y O1 C31 C30 -152.31(18) . . . . ?
C29 C30 C31 O1 -36.8(3) . . . . ?
C35 O2 C32 C33 -30.6(3) . . . . ?
Y O2 C32 C33 156.93(19) . . . . ?
O2 C32 C33 C34 10.1(3) . . . . ?
C32 C33 C34 C35 12.6(3) . . . . ?
C32 O2 C35 C34 39.0(3) . . . . ?
Y O2 C35 C34 -148.34(19) . . . . ?
C33 C34 C35 O2 -31.0(3) . . . . ?
N1 Y C36 C43 -113.9(2) . . . . ?
O2 Y C36 C43 148.19(19) . . . . ?
O1 Y C36 C43 -21.4(2) . . . . ?
C42 Y C36 C43 20.66(19) . . . . ?
C38 Y C36 C43 130.3(2) . . . . ?
C37 Y C36 C43 148.9(3) . . . . ?
C39 Y C36 C43 105.2(2) . . . . ?
C41 Y C36 C43 46.2(2) . . . . ?
C40 Y C36 C43 75.6(2) . . . . ?
N1 Y C36 C37 97.16(19) . . . . ?
O2 Y C36 C37 -0.7(3) . . . . ?
O1 Y C36 C37 -170.29(16) . . . . ?
C43 Y C36 C37 -148.9(3) . . . . ?
C42 Y C36 C37 -128.2(2) . . . . ?
C38 Y C36 C37 -18.59(18) . . . . ?
C39 Y C36 C37 -43.66(19) . . . . ?
C41 Y C36 C37 -102.7(2) . . . . ?
C40 Y C36 C37 -73.3(2) . . . . ?
C43 C36 C37 C38 1.9(7) . . . . ?
Y C36 C37 C38 47.0(4) . . . . ?
C43 C36 C37 Y -45.1(4) . . . . ?
N1 Y C37 C38 124.57(19) . . . . ?
O2 Y C37 C38 31.9(2) . . . . ?
O1 Y C37 C38 -122.7(3) . . . . ?
C43 Y C37 C38 -129.7(2) . . . . ?
C42 Y C37 C38 -104.2(2) . . . . ?
C36 Y C37 C38 -147.7(3) . . . . ?
C39 Y C37 C38 -20.55(19) . . . . ?
C41 Y C37 C38 -73.8(2) . . . . ?
C40 Y C37 C38 -44.8(2) . . . . ?
N1 Y C37 C36 -87.71(19) . . . . ?
O2 Y C37 C36 179.60(17) . . . . ?
O1 Y C37 C36 25.0(4) . . . . ?
C43 Y C37 C36 18.06(18) . . . . ?
C42 Y C37 C36 43.51(19) . . . . ?
C38 Y C37 C36 147.7(3) . . . . ?
C39 Y C37 C36 127.2(2) . . . . ?
C41 Y C37 C36 73.9(2) . . . . ?
C40 Y C37 C36 102.9(2) . . . . ?
C36 C37 C38 C39 6.3(7) . . . . ?
Y C37 C38 C39 53.2(4) . . . . ?
C36 C37 C38 Y -46.9(4) . . . . ?
N1 Y C38 C37 -64.3(2) . . . . ?
O2 Y C38 C37 -152.37(19) . . . . ?
O1 Y C38 C37 145.4(2) . . . . ?
C43 Y C38 C37 42.5(2) . . . . ?
C42 Y C38 C37 73.6(2) . . . . ?
C36 Y C38 C37 18.81(19) . . . . ?
C39 Y C38 C37 144.2(3) . . . . ?
C41 Y C38 C37 102.9(2) . . . . ?
C40 Y C38 C37 125.7(2) . . . . ?
N1 Y C38 C39 151.5(2) . . . . ?
O2 Y C38 C39 63.5(2) . . . . ?
O1 Y C38 C39 1.2(4) . . . . ?
C43 Y C38 C39 -101.7(2) . . . . ?
C42 Y C38 C39 -70.6(2) . . . . ?
C36 Y C38 C39 -125.4(2) . . . . ?
C37 Y C38 C39 -144.2(3) . . . . ?
C41 Y C38 C39 -41.2(2) . . . . ?
C40 Y C38 C39 -18.5(2) . . . . ?
C37 C38 C39 C40 -4.8(7) . . . . ?
Y C38 C39 C40 47.5(4) . . . . ?
C37 C38 C39 Y -52.4(4) . . . . ?
N1 Y C39 C38 -43.2(3) . . . . ?
O2 Y C39 C38 -114.0(2) . . . . ?
O1 Y C39 C38 -179.38(19) . . . . ?
C43 Y C39 C38 75.9(2) . . . . ?
C42 Y C39 C38 106.9(2) . . . . ?
C36 Y C39 C38 45.7(2) . . . . ?
C37 Y C39 C38 20.7(2) . . . . ?
C41 Y C39 C38 130.1(2) . . . . ?
C40 Y C39 C38 147.6(3) . . . . ?
N1 Y C39 C40 169.14(18) . . . . ?
O2 Y C39 C40 98.4(2) . . . . ?
O1 Y C39 C40 33.0(2) . . . . ?
C43 Y C39 C40 -71.7(2) . . . . ?
C42 Y C39 C40 -40.8(2) . . . . ?
C36 Y C39 C40 -101.9(2) . . . . ?
C38 Y C39 C40 -147.6(3) . . . . ?
C37 Y C39 C40 -126.9(2) . . . . ?
C41 Y C39 C40 -17.5(2) . . . . ?
C38 C39 C40 C41 -2.1(7) . . . . ?
Y C39 C40 C41 44.2(4) . . . . ?
C38 C39 C40 Y -46.3(4) . . . . ?
N1 Y C40 C41 170.0(4) . . . . ?
O2 Y C40 C41 133.8(2) . . . . ?
O1 Y C40 C41 57.8(2) . . . . ?
C43 Y C40 C41 -44.0(2) . . . . ?
C42 Y C40 C41 -18.47(19) . . . . ?
C36 Y C40 C41 -74.9(2) . . . . ?
C38 Y C40 C41 -130.7(2) . . . . ?
C37 Y C40 C41 -105.4(2) . . . . ?
C39 Y C40 C41 -149.4(3) . . . . ?
N1 Y C40 C39 -40.5(6) . . . . ?
O2 Y C40 C39 -76.8(2) . . . . ?
O1 Y C40 C39 -152.8(2) . . . . ?
C43 Y C40 C39 105.4(2) . . . . ?
C42 Y C40 C39 131.0(2) . . . . ?
C36 Y C40 C39 74.6(2) . . . . ?
C38 Y C40 C39 18.7(2) . . . . ?
C37 Y C40 C39 44.0(2) . . . . ?
C41 Y C40 C39 149.4(3) . . . . ?
C39 C40 C41 C42 0.5(7) . . . . ?
Y C40 C41 C42 44.5(4) . . . . ?
C39 C40 C41 Y -44.0(4) . . . . ?
N1 Y C41 C40 -174.7(2) . . . . ?
O2 Y C41 C40 -48.0(2) . . . . ?
O1 Y C41 C40 -121.8(2) . . . . ?
C43 Y C41 C40 127.5(2) . . . . ?
C42 Y C41 C40 148.3(3) . . . . ?
C36 Y C41 C40 101.7(2) . . . . ?
C38 Y C41 C40 41.0(2) . . . . ?
C37 Y C41 C40 71.2(2) . . . . ?
C39 Y C41 C40 17.6(2) . . . . ?
N1 Y C41 C42 37.0(4) . . . . ?
O2 Y C41 C42 163.75(19) . . . . ?
O1 Y C41 C42 89.9(2) . . . . ?
C43 Y C41 C42 -20.77(19) . . . . ?
C36 Y C41 C42 -46.6(2) . . . . ?
C38 Y C41 C42 -107.3(2) . . . . ?
C37 Y C41 C42 -77.1(2) . . . . ?
C39 Y C41 C42 -130.7(2) . . . . ?
C40 Y C41 C42 -148.3(3) . . . . ?
C40 C41 C42 C43 5.3(6) . . . . ?
Y C41 C42 C43 51.2(3) . . . . ?
C40 C41 C42 Y -45.9(4) . . . . ?
N1 Y C42 C41 -164.06(17) . . . . ?
O2 Y C42 C41 -22.1(3) . . . . ?
O1 Y C42 C41 -85.4(2) . . . . ?
C43 Y C42 C41 144.7(3) . . . . ?
C36 Y C42 C41 124.5(2) . . . . ?
C38 Y C42 C41 70.0(2) . . . . ?
C37 Y C42 C41 100.0(2) . . . . ?
C39 Y C42 C41 40.8(2) . . . . ?
C40 Y C42 C41 18.01(19) . . . . ?
N1 Y C42 C43 51.2(2) . . . . ?
O2 Y C42 C43 -166.87(17) . . . . ?
O1 Y C42 C43 129.9(2) . . . . ?
C36 Y C42 C43 -20.28(19) . . . . ?
C38 Y C42 C43 -74.7(2) . . . . ?
C37 Y C42 C43 -44.7(2) . . . . ?
C39 Y C42 C43 -104.0(2) . . . . ?
C41 Y C42 C43 -144.7(3) . . . . ?
C40 Y C42 C43 -126.7(2) . . . . ?
C37 C36 C43 C42 -5.0(6) . . . . ?
Y C36 C43 C42 -50.4(3) . . . . ?
C37 C36 C43 Y 45.3(4) . . . . ?
C41 C42 C43 C36 -2.1(6) . . . . ?
Y C42 C43 C36 50.6(3) . . . . ?
C41 C42 C43 Y -52.6(3) . . . . ?
N1 Y C43 C36 73.0(2) . . . . ?
O2 Y C43 C36 -108.8(4) . . . . ?
O1 Y C43 C36 164.03(19) . . . . ?
C42 Y C43 C36 -144.8(3) . . . . ?
C38 Y C43 C36 -41.7(2) . . . . ?
C37 Y C43 C36 -18.06(19) . . . . ?
C39 Y C43 C36 -71.7(2) . . . . ?
C41 Y C43 C36 -124.7(2) . . . . ?
C40 Y C43 C36 -100.9(2) . . . . ?
N1 Y C43 C42 -142.25(19) . . . . ?
O2 Y C43 C42 36.0(4) . . . . ?
O1 Y C43 C42 -51.2(2) . . . . ?
C36 Y C43 C42 144.8(3) . . . . ?
C38 Y C43 C42 103.1(2) . . . . ?
C37 Y C43 C42 126.7(2) . . . . ?
C39 Y C43 C42 73.0(2) . . . . ?
C41 Y C43 C42 20.10(19) . . . . ?
C40 Y C43 C42 43.9(2) . . . . ?
C47 O3 C44 C45 0.3(7) . . . . ?
O3 C44 C45 C46 12.6(9) . . . . ?
C44 C45 C46 C47 -20.5(10) . . . . ?
C44 O3 C47 C46 -12.6(7) . . . . ?
C45 C46 C47 O3 21.1(9) . . . . ?
